data_4335156
loop_
_publ_author_name
'Maria V. Ivanova'
'Tobias K\"ochner'
'H\'el\`ene P. A. Mercier'
'Gary J. Schrobilgen'

_publ_section_title
;
 Synthesis and Lewis Acid Properties of (ReO3F)\\infty and the X-ray
 Crystal Structures of (HF)2ReO3F.HF and
 [N(CH3)4]2-[{ReO3(\m-F)}3(\m3-O)].CH3CN
;
_journal_name_full 'Inorganic Chemistry'
_journal_page_first 6806
_journal_page_last 6819
_journal_paper_doi 10.1021/ic302221y
_journal_volume 52
_journal_year 2013
_chemical_formula_moiety 'F O3 Re 2(HF), HF'
_chemical_formula_sum 'F4 H3 O3 Re'
_chemical_formula_weight 313.22
_chemical_name_systematic
; 
 ? 
;
_space_group_IT_number 14
_symmetry_cell_setting monoclinic
_symmetry_space_group_name_Hall '-P 2ybc'
_symmetry_space_group_name_H-M 'P 1 21/c 1'
_atom_sites_solution_primary direct
_atom_sites_solution_secondary difmap
_audit_creation_method SHELXL-97
_cell_angle_alpha 90.00
_cell_angle_beta 91.906(2)
_cell_angle_gamma 90.00
_cell_formula_units_Z 4
_cell_length_a 4.9381(3)
_cell_length_b 4.9392(3)
_cell_length_c 20.7159(11)
_cell_measurement_temperature 103(2)
_cell_measurement_theta_max 70
_cell_measurement_theta_min 0
_cell_volume 504.99(5)
_computing_cell_refinement 'Bruker SMART'
_computing_data_collection 'Bruker SMART'
_computing_data_reduction 'Bruker SMART'
_computing_molecular_graphics 'SHELXTL V6.10 2001  Bruker-AXS'
_computing_publication_material 'SHELXTL V6.10 2001  Bruker-AXS'
_computing_structure_refinement 'SHELXTL V6.10 2001  Bruker-AXS'
_computing_structure_solution 'SHELXTL V6.10 2001  Bruker-AXS'
_diffrn_ambient_temperature 103(2)
_diffrn_measured_fraction_theta_full 0.989
_diffrn_measured_fraction_theta_max 0.989
_diffrn_measurement_device_type 'CCD area detector'
_diffrn_measurement_method 'phi and omega scans'
_diffrn_radiation_monochromator graphite
_diffrn_radiation_source 'fine-focus sealed tube'
_diffrn_radiation_type MoK\a
_diffrn_radiation_wavelength 0.71073
_diffrn_reflns_av_R_equivalents 0.0718
_diffrn_reflns_av_sigmaI/netI 0.0499
_diffrn_reflns_limit_h_max 7
_diffrn_reflns_limit_h_min -7
_diffrn_reflns_limit_k_max 5
_diffrn_reflns_limit_k_min -7
_diffrn_reflns_limit_l_max 31
_diffrn_reflns_limit_l_min -33
_diffrn_reflns_number 14051
_diffrn_reflns_theta_full 34.64
_diffrn_reflns_theta_max 34.64
_diffrn_reflns_theta_min 0.98
_exptl_absorpt_coefficient_mu 24.084
_exptl_absorpt_correction_T_max 1
_exptl_absorpt_correction_T_min 0.342
_exptl_absorpt_correction_type multi-scan
_exptl_absorpt_process_details 'SADABS V2.10'
_exptl_crystal_colour colorless
_exptl_crystal_density_diffrn 4.120
_exptl_crystal_description plate
_exptl_crystal_F_000 552
_exptl_crystal_size_max 0.37
_exptl_crystal_size_mid 0.33
_exptl_crystal_size_min 0.06
_refine_diff_density_max 3.674
_refine_diff_density_min -3.409
_refine_diff_density_rms 0.441
_refine_ls_extinction_coef 0.0056(6)
_refine_ls_extinction_expression Fc^*^=kFc[1+0.001xFc^2^\l^3^/sin(2\q)]^-1/4^
_refine_ls_extinction_method SHELXL
_refine_ls_goodness_of_fit_ref 1.171
_refine_ls_matrix_type full
_refine_ls_number_parameters 91
_refine_ls_number_reflns 2134
_refine_ls_number_restraints 0
_refine_ls_restrained_S_all 1.171
_refine_ls_R_factor_all 0.0438
_refine_ls_R_factor_gt 0.0370
_refine_ls_shift/su_max 0.001
_refine_ls_shift/su_mean 0.000
_refine_ls_structure_factor_coef Fsqd
_refine_ls_weighting_details 'calc w=1/[\s^2^(Fo^2^)+(0.0455P)^2^+0.0000P] where P=(Fo^2^+2Fc^2^)/3'
_refine_ls_weighting_scheme calc
_refine_ls_wR_factor_gt 0.0902
_refine_ls_wR_factor_ref 0.0931
_reflns_number_gt 1897
_reflns_number_total 2134
_reflns_threshold_expression >2sigma(I)
_cod_data_source_file ic302221y_si_002_1.cif
_cod_data_source_block FO3Re(HF)2.HF
_cod_database_code 4335156

loop_
_symmetry_equiv_pos_as_xyz
'x, y, z'
'-x, y+1/2, -z+1/2'
'-x, -y, -z'
'x, -y-1/2, z-1/2'

loop_
_atom_site_label
_atom_site_type_symbol
_atom_site_fract_x
_atom_site_fract_y
_atom_site_fract_z
_atom_site_U_iso_or_equiv
_atom_site_adp_type
_atom_site_occupancy
_atom_site_symmetry_multiplicity
_atom_site_calc_flag
_atom_site_refinement_flags
Re1 Re 0.23674(4) 0.28490(5) 0.155584(10) 0.01165(10) Uani 1 1 d .
F1 F 0.4089(9) 0.0994(9) 0.07877(19) 0.0255(9) Uani 1 1 d .
H1 H 0.46(3) 0.28(2) 0.089(8) 0.06(4) Uiso 1 1 d .
F2 F 0.0546(8) 0.4551(9) 0.0772(2) 0.0243(8) Uani 1 1 d .
H2 H 0.19(3) 0.55(3) 0.108(8) 0.10(5) Uiso 1 1 d .
O1 O 0.4319(11) 0.1009(13) 0.2063(2) 0.0328(13) Uani 1 1 d .
O2 O 0.0550(12) 0.4710(15) 0.2050(3) 0.0426(17) Uani 1 1 d .
F3 F 0.4941(9) 0.5432(10) 0.1396(3) 0.0429(16) Uani 0.50 1 d P
F4 F -0.0226(8) 0.0248(10) 0.1392(3) 0.0433(16) Uani 0.50 1 d P
O3 O 0.4941(9) 0.5432(10) 0.1396(3) 0.0429(16) Uani 0.50 1 d P
O4 O -0.0226(8) 0.0248(10) 0.1392(3) 0.0433(16) Uani 0.50 1 d P
F10 F -0.1784(16) -0.140(2) 0.0311(4) 0.0268(17) Uani 0.50 1 d P
F11 F -0.3537(19) -0.3132(17) 0.0314(4) 0.0247(17) Uani 0.50 1 d P

loop_
_atom_site_aniso_label
_atom_site_aniso_U_11
_atom_site_aniso_U_22
_atom_site_aniso_U_33
_atom_site_aniso_U_23
_atom_site_aniso_U_13
_atom_site_aniso_U_12
Re1 0.01413(13) 0.01537(15) 0.00538(13) 0.00004(6) -0.00056(8) 0.00365(6)
F1 0.036(2) 0.030(2) 0.0100(17) -0.0017(16) 0.0024(15) 0.0205(17)
F2 0.0293(18) 0.030(2) 0.0132(18) 0.0031(15) -0.0010(14) 0.0202(16)
O1 0.043(3) 0.045(3) 0.010(2) 0.003(2) -0.002(2) 0.026(3)
O2 0.053(3) 0.065(4) 0.009(2) -0.001(3) 0.000(2) 0.042(3)
F3 0.0186(19) 0.014(2) 0.095(5) 0.003(3) -0.005(2) -0.0058(16)
F4 0.0127(17) 0.020(2) 0.097(5) 0.011(3) -0.001(2) -0.0063(15)
O3 0.0186(19) 0.014(2) 0.095(5) 0.003(3) -0.005(2) -0.0058(16)
O4 0.0127(17) 0.020(2) 0.097(5) 0.011(3) -0.001(2) -0.0063(15)
F10 0.027(4) 0.035(4) 0.017(4) -0.009(4) -0.010(3) 0.010(3)
F11 0.034(4) 0.027(4) 0.013(4) 0.001(3) 0.003(3) 0.012(3)

loop_
_atom_type_symbol
_atom_type_description
_atom_type_scat_dispersion_real
_atom_type_scat_dispersion_imag
_atom_type_scat_source
O O 0.0106 0.0060 'International Tables Vol C Tables 4.2.6.8 and 6.1.1.4'
H H 0.0000 0.0000 'International Tables Vol C Tables 4.2.6.8 and 6.1.1.4'
F F 0.0171 0.0103 'International Tables Vol C Tables 4.2.6.8 and 6.1.1.4'
Re Re -1.0185 7.2310 'International Tables Vol C Tables 4.2.6.8 and 6.1.1.4'

loop_
_geom_angle_atom_site_label_1
_geom_angle_atom_site_label_2
_geom_angle_atom_site_label_3
_geom_angle
O2 Re1 O1 103.0(2)
O2 Re1 F4 96.5(3)
O1 Re1 F4 96.9(3)
O2 Re1 F3 96.8(3)
O1 Re1 F3 95.9(3)
F4 Re1 F3 159.0(3)
O2 Re1 F2 91.7(2)
O1 Re1 F2 165.3(2)
F4 Re1 F2 81.6(2)
F3 Re1 F2 81.8(2)
O2 Re1 F1 167.0(2)
O1 Re1 F1 90.0(2)
F4 Re1 F1 81.3(2)
F3 Re1 F1 82.1(2)
F2 Re1 F1 75.26(15)

loop_
_geom_bond_atom_site_label_1
_geom_bond_atom_site_label_2
_geom_bond_distance
Re1 O2 1.661(5)
Re1 O1 1.671(5)
Re1 F4 1.837(4)
Re1 F3 1.839(4)
Re1 F2 2.014(4)
Re1 F1 2.046(4)
F10 F11 1.218(14)
